data_4078029
loop_
_publ_author_name
'Kameo, Hajime'
'Hashimoto, Yasuhiro'
'Nakazawa, Hiroshi'

_publ_section_title
;
 Synthesis of Rhodaboratranes Bearing Phosphine-Tethered Boranes:
 Evaluation of the Metal--Boron Interaction
;
_journal_issue 8
_journal_name_full Organometallics
_journal_page_first 3155
_journal_paper_doi 10.1021/om3000423
_journal_volume 31
_journal_year 2012
_chemical_formula_moiety 'C57 H52 B P4 Rh, C6 H6'
_chemical_formula_sum 'C63 H58 B P4 Rh'
_chemical_formula_weight 1052.69
_space_group_IT_number 15
_symmetry_cell_setting monoclinic
_symmetry_Int_Tables_number 15
_symmetry_space_group_name_Hall '-C 2yc'
_symmetry_space_group_name_H-M 'C 1 2/c 1'
_cell_angle_alpha 90.00
_cell_angle_beta 108.636(3)
_cell_angle_gamma 90.00
_cell_formula_units_Z 8
_cell_length_a 42.511(3)
_cell_length_b 11.9549(7)
_cell_length_c 21.7612(15)
_cell_measurement_reflns_used 10364
_cell_measurement_temperature 200(2)
_cell_measurement_theta_max 27.4835
_cell_measurement_theta_min 4.0430
_cell_volume 10479.5(12)
_computing_cell_refinement CrystalClear
_computing_data_collection 'CrystalClear (Rigaku, 2001)'
_computing_molecular_graphics 'Ortep-3 for Windows (Farrugia, 1997)'
_computing_publication_material SHELXL97
_computing_structure_refinement 'SHELXL-97 (Sheldrick, 1997)'
_computing_structure_solution 'SIR97 (Altomare <i>et al.</i>,  1999)'
_diffrn_ambient_temperature 200(2)
_diffrn_detector_area_resol_mean 7.32
_diffrn_measured_fraction_theta_full 0.983
_diffrn_measured_fraction_theta_max 0.972
_diffrn_measurement_details
;
scan:
    Number of images: 600
               Slice: -80.0000 - 100.0000
         Image width: 0.3000
            Exp time: 10.0000
       Rotation axis: Phi
               Omega: 0.0000
                 Chi: 0.0000
                 Phi: 0.0000
                 XTD: 55.2521
              2theta: 24.8014
scan:
    Number of images: 200
               Slice: -15.0000 - 45.0000
         Image width: 0.3000
            Exp time: 10.0000
       Rotation axis: Omega
               Omega: 0.0000
                 Chi: 90.0000
                 Phi: 0.0000
                 XTD: 55.2521
              2theta: 24.8014
scan:
    Number of images: 200
               Slice: -15.0000 - 45.0000
         Image width: 0.3000
            Exp time: 10.0000
       Rotation axis: Omega
               Omega: 0.0000
                 Chi: 90.0000
                 Phi: 90.0000
                 XTD: 55.2521
              2theta: 24.8014
scan:
    Number of images: 200
               Slice: -15.0000 - 45.0000
         Image width: 0.3000
            Exp time: 10.0000
       Rotation axis: Omega
               Omega: 0.0000
                 Chi: 90.0000
                 Phi: 180.0000
                 XTD: 55.2521
              2theta: 24.8014
scan:
    Number of images: 200
               Slice: -15.0000 - 45.0000
         Image width: 0.3000
            Exp time: 10.0000
       Rotation axis: Omega
               Omega: 0.0000
                 Chi: 90.0000
                 Phi: 270.0000
                 XTD: 55.2521
              2theta: 24.8014

;
_diffrn_measurement_device 'Mercury CCD (2x2 bin mode)'
_diffrn_measurement_device_details 'AFC7: Eulerian 3-circle'
_diffrn_measurement_device_type 'Rigaku/MSC Mercury CCD'
_diffrn_measurement_method '\w or \f'
_diffrn_radiation_detector CCD
_diffrn_radiation_monochromator 'Graphite Monochromator'
_diffrn_radiation_source 'Rotating Anode'
_diffrn_radiation_type MoK\a
_diffrn_radiation_wavelength 0.71070
_diffrn_reflns_av_R_equivalents 0.0691
_diffrn_reflns_av_sigmaI/netI 0.0722
_diffrn_reflns_limit_h_max 54
_diffrn_reflns_limit_h_min -55
_diffrn_reflns_limit_k_max 15
_diffrn_reflns_limit_k_min -11
_diffrn_reflns_limit_l_max 19
_diffrn_reflns_limit_l_min -28
_diffrn_reflns_number 39110
_diffrn_reflns_reduction_process 'Lp corrections applied'
_diffrn_reflns_theta_full 25.00
_diffrn_reflns_theta_max 27.48
_diffrn_reflns_theta_min 4.05
_diffrn_source_current 250.0000
_diffrn_source_power 15.0000
_diffrn_source_voltage 60.0000
_exptl_absorpt_coefficient_mu 0.488
_exptl_absorpt_correction_T_max 0.9666
_exptl_absorpt_correction_T_min 0.9528
_exptl_absorpt_correction_type multi-scan
_exptl_absorpt_process_details '(Jacobson, 1998)'
_exptl_crystal_colour Yellow
_exptl_crystal_density_diffrn 1.334
_exptl_crystal_density_method 'not measured'
_exptl_crystal_description Prism
_exptl_crystal_F_000 4368
_exptl_crystal_preparation 'mounted on the CryoLoop with Palaton oil and placed in N2 stream at 200(2) K'
_exptl_crystal_size_max 0.10
_exptl_crystal_size_mid 0.10
_exptl_crystal_size_min 0.07
_refine_diff_density_max 0.736
_refine_diff_density_min -0.704
_refine_diff_density_rms 0.093
_refine_ls_extinction_method none
_refine_ls_goodness_of_fit_ref 1.159
_refine_ls_hydrogen_treatment mixed
_refine_ls_matrix_type full
_refine_ls_number_parameters 587
_refine_ls_number_reflns 11681
_refine_ls_number_restraints 0
_refine_ls_restrained_S_all 1.159
_refine_ls_R_factor_all 0.0880
_refine_ls_R_factor_gt 0.0680
_refine_ls_shift/su_max 0.000
_refine_ls_shift/su_mean 0.000
_refine_ls_structure_factor_coef Fsqd
_refine_ls_weighting_details 'calc w=1/[\s^2^(Fo^2^)+(0.0519P)^2^+38.0181P] where P=(Fo^2^+2Fc^2^)/3'
_refine_ls_weighting_scheme calc
_refine_ls_wR_factor_gt 0.1437
_refine_ls_wR_factor_ref 0.1516
_reflns_number_gt 9838
_reflns_number_total 11681
_reflns_threshold_expression >2sigma(I)
_cod_data_source_file om3000423_si_003.cif
_cod_data_source_block 8
_cod_depositor_comments
;
The following automatic conversions were performed:

'_exptl_absorpt_correction_type' value 'Multi-scan' changed to
'multi-scan' according to
/home/saulius/struct/CIF-dictionaries/cif_core.dic dictionary named
'cif_core.dic' version 2.4.1 from 2010-06-29.

Automatic conversion script
Id: cif_fix_values 1715 2011-07-08 13:25:40Z adriana 
;
_cod_original_cell_volume 10479.4(12)
_cod_original_sg_symbol_Hall '-C 2yc '
_cod_original_sg_symbol_H-M C2/c
_cod_database_code 4078029

loop_
_symmetry_equiv_pos_as_xyz
'x, y, z'
'-x, y, -z+1/2'
'x+1/2, y+1/2, z'
'-x+1/2, y+1/2, -z+1/2'
'-x, -y, -z'
'x, -y, z-1/2'
'-x+1/2, -y+1/2, -z'
'x+1/2, -y+1/2, z-1/2'

loop_
_atom_site_label
_atom_site_type_symbol
_atom_site_fract_x
_atom_site_fract_y
_atom_site_fract_z
_atom_site_U_iso_or_equiv
_atom_site_adp_type
_atom_site_occupancy
_atom_site_symmetry_multiplicity
_atom_site_calc_flag
_atom_site_refinement_flags
Rh1 Rh 0.142258(7) 0.01015(3) 0.584411(13) 0.01856(9) Uani 1 1 d .
H1RH H 0.1665(15) -0.068(5) 0.638(3) 0.069(19) Uiso 1 1 d .
B1 B 0.16827(11) -0.0325(4) 0.50666(19) 0.0209(9) Uani 1 1 d .
C1 C 0.16372(10) 0.0738(3) 0.45782(17) 0.0228(8) Uani 1 1 d .
C2 C 0.18594(11) 0.0949(4) 0.42258(18) 0.0276(9) Uani 1 1 d .
H2A H 0.2037 0.0444 0.4266 0.033 Uiso 1 1 calc R
C3 C 0.18245(12) 0.1875(4) 0.38221(19) 0.0346(11) Uani 1 1 d .
H3A H 0.1977 0.1992 0.3590 0.041 Uiso 1 1 calc R
C4 C 0.15689(13) 0.2623(4) 0.3759(2) 0.0394(11) Uani 1 1 d .
H4A H 0.1547 0.3261 0.3488 0.047 Uiso 1 1 calc R
C5 C 0.13441(12) 0.2443(4) 0.4091(2) 0.0366(11) Uani 1 1 d .
H5A H 0.1167 0.2955 0.4047 0.044 Uiso 1 1 calc R
C6 C 0.13792(10) 0.1507(4) 0.44902(17) 0.0247(8) Uani 1 1 d .
C7 C 0.08811(11) 0.2443(4) 0.4990(2) 0.0291(9) Uani 1 1 d .
C8 C 0.06611(13) 0.2956(4) 0.4446(2) 0.0393(11) Uani 1 1 d .
H8A H 0.0609 0.2603 0.4034 0.047 Uiso 1 1 calc R
C9 C 0.05187(15) 0.3978(5) 0.4501(3) 0.0525(15) Uani 1 1 d .
H9A H 0.0376 0.4333 0.4124 0.063 Uiso 1 1 calc R
C10 C 0.05814(15) 0.4486(5) 0.5099(3) 0.0555(15) Uani 1 1 d .
H10A H 0.0480 0.5181 0.5136 0.067 Uiso 1 1 calc R
C11 C 0.07901(14) 0.3978(5) 0.5636(3) 0.0506(14) Uani 1 1 d .
H11A H 0.0834 0.4317 0.6050 0.061 Uiso 1 1 calc R
C12 C 0.09393(12) 0.2962(4) 0.5580(2) 0.0384(11) Uani 1 1 d .
H12A H 0.1085 0.2620 0.5959 0.046 Uiso 1 1 calc R
C13 C 0.07611(11) 0.0431(4) 0.43331(19) 0.0306(10) Uani 1 1 d .
C14 C 0.07989(14) -0.0040(5) 0.3776(2) 0.0452(13) Uani 1 1 d .
H14A H 0.1009 -0.0034 0.3709 0.054 Uiso 1 1 calc R
C15 C 0.05244(18) -0.0519(7) 0.3319(2) 0.070(2) Uani 1 1 d .
H15A H 0.0550 -0.0830 0.2936 0.084 Uiso 1 1 calc R
C16 C 0.02203(16) -0.0556(6) 0.3405(2) 0.0657(19) Uani 1 1 d .
H16A H 0.0037 -0.0882 0.3083 0.079 Uiso 1 1 calc R
C17 C 0.01813(13) -0.0121(5) 0.3957(3) 0.0502(14) Uani 1 1 d .
H17A H -0.0029 -0.0152 0.4023 0.060 Uiso 1 1 calc R
C18 C 0.04483(12) 0.0363(4) 0.4418(2) 0.0371(11) Uani 1 1 d .
H18A H 0.0420 0.0657 0.4802 0.044 Uiso 1 1 calc R
P1 P 0.11007(3) 0.11322(9) 0.49453(4) 0.0227(2) Uani 1 1 d .
C19 C 0.15398(10) -0.1475(3) 0.46917(16) 0.0225(8) Uani 1 1 d .
C20 C 0.16096(11) -0.1822(4) 0.41273(18) 0.0290(9) Uani 1 1 d .
H20A H 0.1712 -0.1309 0.3916 0.035 Uiso 1 1 calc R
C21 C 0.15340(12) -0.2883(4) 0.38740(18) 0.0331(10) Uani 1 1 d .
H21A H 0.1580 -0.3082 0.3489 0.040 Uiso 1 1 calc R
C22 C 0.13905(13) -0.3666(4) 0.4177(2) 0.0373(11) Uani 1 1 d .
H22A H 0.1352 -0.4410 0.4018 0.045 Uiso 1 1 calc R
C23 C 0.13044(12) -0.3342(4) 0.4715(2) 0.0333(10) Uani 1 1 d .
H23A H 0.1202 -0.3860 0.4922 0.040 Uiso 1 1 calc R
C24 C 0.13699(10) -0.2246(3) 0.49513(17) 0.0240(8) Uani 1 1 d .
C25 C 0.07797(10) -0.2038(4) 0.5305(2) 0.0285(9) Uani 1 1 d .
C26 C 0.06139(12) -0.2391(4) 0.4672(2) 0.0382(11) Uani 1 1 d .
H26A H 0.0733 -0.2456 0.4371 0.046 Uiso 1 1 calc R
C27 C 0.02811(14) -0.2645(5) 0.4478(3) 0.0522(15) Uani 1 1 d .
H27A H 0.0175 -0.2902 0.4048 0.063 Uiso 1 1 calc R
C28 C 0.00994(14) -0.2535(5) 0.4894(3) 0.0564(16) Uani 1 1 d .
H28A H -0.0131 -0.2704 0.4755 0.068 Uiso 1 1 calc R
C29 C 0.02583(14) -0.2171(5) 0.5524(3) 0.0521(14) Uani 1 1 d .
H29A H 0.0136 -0.2093 0.5818 0.062 Uiso 1 1 calc R
C30 C 0.05940(12) -0.1921(4) 0.5725(2) 0.0386(11) Uani 1 1 d .
H30A H 0.0699 -0.1667 0.6156 0.046 Uiso 1 1 calc R
C31 C 0.13896(11) -0.2748(4) 0.62429(17) 0.0255(9) Uani 1 1 d .
C32 C 0.17340(11) -0.2784(4) 0.65462(19) 0.0292(9) Uani 1 1 d .
H32A H 0.1872 -0.2275 0.6416 0.035 Uiso 1 1 calc R
C33 C 0.18750(12) -0.3547(4) 0.7030(2) 0.0379(11) Uani 1 1 d .
H33A H 0.2109 -0.3566 0.7227 0.045 Uiso 1 1 calc R
C34 C 0.16762(14) -0.4287(5) 0.7229(2) 0.0437(13) Uani 1 1 d .
H34A H 0.1773 -0.4806 0.7567 0.052 Uiso 1 1 calc R
C35 C 0.13419(14) -0.4268(5) 0.6940(2) 0.0468(13) Uani 1 1 d .
H35A H 0.1206 -0.4775 0.7077 0.056 Uiso 1 1 calc R
C36 C 0.11970(12) -0.3509(4) 0.6443(2) 0.0356(11) Uani 1 1 d .
H36A H 0.0963 -0.3515 0.6239 0.043 Uiso 1 1 calc R
P2 P 0.12270(3) -0.16937(9) 0.55928(4) 0.0218(2) Uani 1 1 d .
C37 C 0.20793(10) -0.0440(3) 0.54631(17) 0.0205(8) Uani 1 1 d .
C38 C 0.23038(11) -0.1128(3) 0.52925(18) 0.0251(9) Uani 1 1 d .
H38A H 0.2221 -0.1670 0.4961 0.030 Uiso 1 1 calc R
C39 C 0.26425(10) -0.1047(4) 0.55906(18) 0.0250(8) Uani 1 1 d .
H39A H 0.2788 -0.1533 0.5464 0.030 Uiso 1 1 calc R
C40 C 0.27722(11) -0.0258(4) 0.60746(18) 0.0254(9) Uani 1 1 d .
H40A H 0.3005 -0.0191 0.6273 0.030 Uiso 1 1 calc R
C41 C 0.25581(10) 0.0428(3) 0.62643(17) 0.0233(8) Uani 1 1 d .
H41A H 0.2643 0.0971 0.6595 0.028 Uiso 1 1 calc R
C42 C 0.22175(10) 0.0318(3) 0.59677(16) 0.0195(8) Uani 1 1 d .
C43 C 0.21020(10) 0.1273(4) 0.70698(17) 0.0230(8) Uani 1 1 d .
C44 C 0.21557(12) 0.0312(4) 0.74473(19) 0.0317(10) Uani 1 1 d .
H44A H 0.2093 -0.0394 0.7245 0.038 Uiso 1 1 calc R
C45 C 0.23002(12) 0.0370(5) 0.81182(19) 0.0372(11) Uani 1 1 d .
H45A H 0.2339 -0.0296 0.8370 0.045 Uiso 1 1 calc R
C46 C 0.23864(12) 0.1391(5) 0.84156(19) 0.0400(12) Uani 1 1 d .
H46A H 0.2479 0.1432 0.8874 0.048 Uiso 1 1 calc R
C47 C 0.23395(12) 0.2351(5) 0.8051(2) 0.0392(12) Uani 1 1 d .
H47A H 0.2401 0.3054 0.8259 0.047 Uiso 1 1 calc R
C48 C 0.22012(11) 0.2302(4) 0.73715(19) 0.0320(10) Uani 1 1 d .
H48A H 0.2176 0.2966 0.7120 0.038 Uiso 1 1 calc R
C49 C 0.19441(10) 0.2530(3) 0.58906(17) 0.0227(8) Uani 1 1 d .
C50 C 0.21549(11) 0.2776(4) 0.55350(18) 0.0260(9) Uani 1 1 d .
H50A H 0.2292 0.2205 0.5455 0.031 Uiso 1 1 calc R
C51 C 0.21669(12) 0.3844(4) 0.5296(2) 0.0322(10) Uani 1 1 d .
H51A H 0.2312 0.4001 0.5053 0.039 Uiso 1 1 calc R
C52 C 0.19678(12) 0.4682(4) 0.5410(2) 0.0340(10) Uani 1 1 d .
H52A H 0.1975 0.5413 0.5245 0.041 Uiso 1 1 calc R
C53 C 0.17581(12) 0.4454(4) 0.5764(2) 0.0335(10) Uani 1 1 d .
H53A H 0.1620 0.5026 0.5841 0.040 Uiso 1 1 calc R
C54 C 0.17491(11) 0.3391(4) 0.60077(19) 0.0284(9) Uani 1 1 d .
H54A H 0.1608 0.3244 0.6259 0.034 Uiso 1 1 calc R
P3 P 0.19055(3) 0.11255(9) 0.61853(4) 0.0190(2) Uani 1 1 d .
P4 P 0.11896(3) 0.04908(10) 0.66949(5) 0.0276(2) Uani 1 1 d .
C55 C 0.12515(14) -0.0626(5) 0.7296(2) 0.0430(12) Uani 1 1 d .
H55A H 0.1490 -0.0746 0.7507 0.065 Uiso 1 1 calc R
H55B H 0.1150 -0.1317 0.7080 0.065 Uiso 1 1 calc R
H55C H 0.1148 -0.0413 0.7622 0.065 Uiso 1 1 calc R
C56 C 0.13377(13) 0.1662(5) 0.7257(2) 0.0425(12) Uani 1 1 d .
H56A H 0.1207 0.1703 0.7555 0.064 Uiso 1 1 calc R
H56B H 0.1313 0.2361 0.7011 0.064 Uiso 1 1 calc R
H56C H 0.1572 0.1547 0.7506 0.064 Uiso 1 1 calc R
C57 C 0.07410(11) 0.0741(5) 0.6477(2) 0.0389(11) Uani 1 1 d .
H57A H 0.0621 0.0169 0.6168 0.058 Uiso 1 1 calc R
H57B H 0.0688 0.1483 0.6279 0.058 Uiso 1 1 calc R
H57C H 0.0674 0.0705 0.6868 0.058 Uiso 1 1 calc R
C58 C 0.0406(3) 0.4175(10) 0.1977(6) 0.203(3) Uani 1 1 d G
H58A H 0.0330 0.3546 0.1703 0.244 Uiso 1 1 calc R
C59 C 0.0344(3) 0.5250(12) 0.1724(4) 0.203(3) Uani 1 1 d G
H59A H 0.0226 0.5356 0.1276 0.244 Uiso 1 1 calc R
C60 C 0.0455(3) 0.6171(9) 0.2124(6) 0.203(3) Uani 1 1 d G
H60A H 0.0413 0.6906 0.1951 0.244 Uiso 1 1 calc R
C61 C 0.0628(3) 0.6017(9) 0.2778(5) 0.203(3) Uani 1 1 d G
H61A H 0.0704 0.6646 0.3052 0.244 Uiso 1 1 calc R
C62 C 0.0690(3) 0.4942(12) 0.3032(4) 0.203(3) Uani 1 1 d G
H62A H 0.0808 0.4836 0.3479 0.244 Uiso 1 1 calc R
C63 C 0.0579(3) 0.4021(9) 0.2631(6) 0.203(3) Uani 1 1 d G
H63A H 0.0621 0.3286 0.2805 0.244 Uiso 1 1 calc R

loop_
_atom_site_aniso_label
_atom_site_aniso_U_11
_atom_site_aniso_U_22
_atom_site_aniso_U_33
_atom_site_aniso_U_23
_atom_site_aniso_U_13
_atom_site_aniso_U_12
Rh1 0.01680(16) 0.02007(17) 0.01803(13) -0.00061(11) 0.00445(10) -0.00032(13)
B1 0.019(2) 0.025(2) 0.0186(17) -0.0045(16) 0.0066(16) -0.0017(18)
C1 0.024(2) 0.022(2) 0.0205(16) -0.0032(15) 0.0041(15) -0.0019(17)
C2 0.027(2) 0.032(2) 0.0262(18) -0.0016(16) 0.0122(16) -0.0036(19)
C3 0.039(3) 0.042(3) 0.0272(19) 0.0013(18) 0.0161(19) -0.005(2)
C4 0.047(3) 0.038(3) 0.036(2) 0.012(2) 0.017(2) 0.000(2)
C5 0.032(3) 0.041(3) 0.038(2) 0.013(2) 0.0119(19) 0.006(2)
C6 0.021(2) 0.027(2) 0.0239(17) 0.0010(16) 0.0046(15) 0.0013(17)
C7 0.022(2) 0.028(2) 0.039(2) 0.0052(18) 0.0111(18) 0.0038(18)
C8 0.035(3) 0.033(3) 0.048(3) 0.008(2) 0.012(2) 0.008(2)
C9 0.048(3) 0.038(3) 0.072(4) 0.026(3) 0.020(3) 0.015(3)
C10 0.051(4) 0.025(3) 0.097(5) 0.001(3) 0.033(3) 0.004(3)
C11 0.046(3) 0.034(3) 0.071(3) -0.013(3) 0.018(3) 0.002(3)
C12 0.033(3) 0.029(3) 0.052(3) 0.001(2) 0.013(2) 0.001(2)
C13 0.023(2) 0.035(3) 0.0284(19) 0.0060(17) 0.0016(17) 0.0026(19)
C14 0.042(3) 0.062(4) 0.030(2) -0.005(2) 0.009(2) -0.014(3)
C15 0.075(5) 0.103(6) 0.027(2) -0.013(3) 0.009(3) -0.035(4)
C16 0.047(4) 0.097(5) 0.036(3) 0.006(3) -0.011(2) -0.028(4)
C17 0.025(3) 0.059(4) 0.055(3) 0.013(3) -0.002(2) -0.004(3)
C18 0.027(2) 0.041(3) 0.041(2) 0.004(2) 0.0076(19) 0.001(2)
P1 0.0192(5) 0.0248(6) 0.0232(4) 0.0027(4) 0.0055(4) 0.0030(4)
C19 0.022(2) 0.023(2) 0.0205(16) -0.0023(15) 0.0036(15) 0.0042(17)
C20 0.030(2) 0.031(2) 0.0233(17) -0.0053(16) 0.0058(16) 0.0023(19)
C21 0.036(3) 0.035(3) 0.0219(18) -0.0062(17) 0.0008(17) 0.011(2)
C22 0.043(3) 0.025(2) 0.036(2) -0.0088(18) 0.001(2) 0.006(2)
C23 0.038(3) 0.024(2) 0.033(2) -0.0004(17) 0.0043(19) -0.001(2)
C24 0.024(2) 0.022(2) 0.0222(16) -0.0036(15) 0.0024(15) 0.0012(17)
C25 0.017(2) 0.024(2) 0.039(2) 0.0068(17) 0.0006(17) -0.0009(17)
C26 0.031(3) 0.036(3) 0.038(2) 0.002(2) -0.0023(19) -0.006(2)
C27 0.033(3) 0.050(4) 0.057(3) 0.006(3) -0.008(2) -0.008(3)
C28 0.022(3) 0.047(3) 0.088(4) 0.016(3) 0.001(3) -0.003(2)
C29 0.032(3) 0.047(3) 0.082(4) 0.009(3) 0.025(3) 0.005(3)
C30 0.031(3) 0.034(3) 0.051(3) 0.001(2) 0.014(2) 0.001(2)
C31 0.031(2) 0.022(2) 0.0228(17) 0.0007(15) 0.0067(16) 0.0029(18)
C32 0.025(2) 0.029(2) 0.0319(19) 0.0011(17) 0.0065(17) 0.0005(19)
C33 0.030(3) 0.045(3) 0.033(2) 0.009(2) 0.0025(19) 0.004(2)
C34 0.048(3) 0.047(3) 0.031(2) 0.012(2) 0.006(2) 0.006(3)
C35 0.048(3) 0.048(3) 0.043(2) 0.019(2) 0.012(2) -0.004(3)
C36 0.030(3) 0.036(3) 0.036(2) 0.0055(19) 0.0036(19) -0.001(2)
P2 0.0190(5) 0.0209(5) 0.0232(4) 0.0002(4) 0.0036(4) -0.0007(4)
C37 0.023(2) 0.018(2) 0.0214(16) -0.0013(14) 0.0082(15) 0.0004(16)
C38 0.030(2) 0.020(2) 0.0263(17) -0.0035(15) 0.0104(16) 0.0025(17)
C39 0.024(2) 0.022(2) 0.0313(19) 0.0005(16) 0.0108(16) 0.0062(17)
C40 0.019(2) 0.028(2) 0.0287(18) 0.0023(16) 0.0076(16) -0.0001(17)
C41 0.024(2) 0.023(2) 0.0241(17) 0.0009(15) 0.0080(15) -0.0004(17)
C42 0.0191(19) 0.020(2) 0.0188(15) 0.0009(14) 0.0053(14) -0.0012(15)
C43 0.020(2) 0.029(2) 0.0207(16) -0.0028(15) 0.0070(15) -0.0001(17)
C44 0.036(3) 0.032(3) 0.0246(18) -0.0030(17) 0.0067(17) -0.008(2)
C45 0.037(3) 0.050(3) 0.0221(18) 0.0050(19) 0.0055(18) -0.004(2)
C46 0.033(3) 0.064(4) 0.0212(18) -0.007(2) 0.0059(18) 0.001(2)
C47 0.038(3) 0.047(3) 0.029(2) -0.018(2) 0.0055(19) 0.001(2)
C48 0.032(2) 0.033(3) 0.0280(19) -0.0062(17) 0.0059(18) 0.001(2)
C49 0.021(2) 0.022(2) 0.0235(17) -0.0032(15) 0.0054(15) -0.0019(16)
C50 0.025(2) 0.024(2) 0.0321(19) -0.0014(16) 0.0126(17) 0.0017(18)
C51 0.032(3) 0.032(3) 0.034(2) 0.0061(18) 0.0124(18) 0.000(2)
C52 0.039(3) 0.025(2) 0.037(2) 0.0068(18) 0.010(2) -0.001(2)
C53 0.038(3) 0.025(2) 0.038(2) -0.0001(18) 0.014(2) 0.009(2)
C54 0.027(2) 0.026(2) 0.034(2) -0.0014(17) 0.0132(18) -0.0021(18)
P3 0.0190(5) 0.0191(5) 0.0186(4) -0.0019(4) 0.0056(4) -0.0005(4)
P4 0.0255(6) 0.0351(7) 0.0244(5) -0.0034(4) 0.0108(4) -0.0018(5)
C55 0.052(3) 0.053(3) 0.026(2) 0.005(2) 0.016(2) 0.003(3)
C56 0.043(3) 0.055(3) 0.033(2) -0.017(2) 0.017(2) -0.004(3)
C57 0.022(2) 0.051(3) 0.047(2) -0.004(2) 0.015(2) 0.002(2)
C58 0.177(6) 0.220(9) 0.184(6) 0.022(6) 0.017(5) -0.042(7)
C59 0.177(6) 0.220(9) 0.184(6) 0.022(6) 0.017(5) -0.042(7)
C60 0.177(6) 0.220(9) 0.184(6) 0.022(6) 0.017(5) -0.042(7)
C61 0.177(6) 0.220(9) 0.184(6) 0.022(6) 0.017(5) -0.042(7)
C62 0.177(6) 0.220(9) 0.184(6) 0.022(6) 0.017(5) -0.042(7)
C63 0.177(6) 0.220(9) 0.184(6) 0.022(6) 0.017(5) -0.042(7)

loop_
_atom_type_symbol
_atom_type_description
_atom_type_scat_dispersion_real
_atom_type_scat_dispersion_imag
_atom_type_scat_source
C C 0.0033 0.0016 'International Tables Vol C Tables 4.2.6.8 and 6.1.1.4'
H H 0.0000 0.0000 'International Tables Vol C Tables 4.2.6.8 and 6.1.1.4'
B B 0.0013 0.0007 'International Tables Vol C Tables 4.2.6.8 and 6.1.1.4'
P P 0.1023 0.0942 'International Tables Vol C Tables 4.2.6.8 and 6.1.1.4'
Rh Rh -1.1178 0.9187 'International Tables Vol C Tables 4.2.6.8 and 6.1.1.4'

loop_
_geom_angle_atom_site_label_1
_geom_angle_atom_site_label_2
_geom_angle_atom_site_label_3
_geom_angle
P3 Rh1 P2 142.16(4)
P3 Rh1 P1 102.25(4)
P2 Rh1 P1 102.79(4)
P3 Rh1 B1 76.78(11)
P2 Rh1 B1 81.05(12)
P1 Rh1 B1 78.31(11)
P3 Rh1 P4 101.13(4)
P2 Rh1 P4 99.02(4)
P1 Rh1 P4 105.42(4)
B1 Rh1 P4 176.11(11)
P3 Rh1 H1RH 77(2)
P2 Rh1 H1RH 74(2)
P1 Rh1 H1RH 171(2)
B1 Rh1 H1RH 93(2)
P4 Rh1 H1RH 83(2)
C19 B1 C1 112.8(3)
C19 B1 C37 110.7(3)
C1 B1 C37 107.3(3)
C19 B1 Rh1 111.1(3)
C1 B1 Rh1 108.4(3)
C37 B1 Rh1 106.3(2)
C6 C1 C2 116.0(4)
C6 C1 B1 121.8(3)
C2 C1 B1 122.1(4)
C3 C2 C1 121.9(4)
C3 C2 H2A 119.0
C1 C2 H2A 119.0
C4 C3 C2 120.0(4)
C4 C3 H3A 120.0
C2 C3 H3A 120.0
C3 C4 C5 120.0(4)
C3 C4 H4A 120.0
C5 C4 H4A 120.0
C4 C5 C6 119.6(5)
C4 C5 H5A 120.2
C6 C5 H5A 120.2
C5 C6 C1 122.4(4)
C5 C6 P1 125.2(3)
C1 C6 P1 112.4(3)
C12 C7 C8 117.8(4)
C12 C7 P1 119.4(3)
C8 C7 P1 122.8(4)
C9 C8 C7 120.4(5)
C9 C8 H8A 119.8
C7 C8 H8A 119.8
C10 C9 C8 120.8(5)
C10 C9 H9A 119.6
C8 C9 H9A 119.6
C11 C10 C9 119.2(5)
C11 C10 H10A 120.4
C9 C10 H10A 120.4
C10 C11 C12 120.2(5)
C10 C11 H11A 119.9
C12 C11 H11A 119.9
C7 C12 C11 121.6(5)
C7 C12 H12A 119.2
C11 C12 H12A 119.2
C14 C13 C18 118.0(4)
C14 C13 P1 122.5(4)
C18 C13 P1 119.5(3)
C13 C14 C15 119.1(5)
C13 C14 H14A 120.5
C15 C14 H14A 120.5
C16 C15 C14 122.0(6)
C16 C15 H15A 119.0
C14 C15 H15A 119.0
C15 C16 C17 119.6(5)
C15 C16 H16A 120.2
C17 C16 H16A 120.2
C16 C17 C18 119.7(5)
C16 C17 H17A 120.1
C18 C17 H17A 120.1
C17 C18 C13 121.6(5)
C17 C18 H18A 119.2
C13 C18 H18A 119.2
C6 P1 C13 102.44(19)
C6 P1 C7 104.3(2)
C13 P1 C7 97.7(2)
C6 P1 Rh1 105.95(13)
C13 P1 Rh1 118.80(15)
C7 P1 Rh1 124.93(14)
C24 C19 C20 115.9(4)
C24 C19 B1 121.1(3)
C20 C19 B1 122.6(4)
C21 C20 C19 122.0(4)
C21 C20 H20A 119.0
C19 C20 H20A 119.0
C20 C21 C22 120.7(4)
C20 C21 H21A 119.7
C22 C21 H21A 119.7
C23 C22 C21 119.0(4)
C23 C22 H22A 120.5
C21 C22 H22A 120.5
C22 C23 C24 119.6(4)
C22 C23 H23A 120.2
C24 C23 H23A 120.2
C19 C24 C23 122.4(4)
C19 C24 P2 114.5(3)
C23 C24 P2 123.1(3)
C30 C25 C26 117.7(4)
C30 C25 P2 119.5(3)
C26 C25 P2 122.8(4)
C27 C26 C25 121.0(5)
C27 C26 H26A 119.5
C25 C26 H26A 119.5
C28 C27 C26 121.2(5)
C28 C27 H27A 119.4
C26 C27 H27A 119.4
C27 C28 C29 118.8(5)
C27 C28 H28A 120.6
C29 C28 H28A 120.6
C30 C29 C28 120.4(5)
C30 C29 H29A 119.8
C28 C29 H29A 119.8
C29 C30 C25 120.9(5)
C29 C30 H30A 119.6
C25 C30 H30A 119.6
C36 C31 C32 117.7(4)
C36 C31 P2 124.9(3)
C32 C31 P2 117.3(3)
C33 C32 C31 121.0(4)
C33 C32 H32A 119.5
C31 C32 H32A 119.5
C32 C33 C34 120.1(4)
C32 C33 H33A 119.9
C34 C33 H33A 119.9
C35 C34 C33 119.8(4)
C35 C34 H34A 120.1
C33 C34 H34A 120.1
C34 C35 C36 120.5(5)
C34 C35 H35A 119.8
C36 C35 H35A 119.8
C31 C36 C35 120.8(4)
C31 C36 H36A 119.6
C35 C36 H36A 119.6
C24 P2 C25 102.64(19)
C24 P2 C31 101.81(18)
C25 P2 C31 101.51(19)
C24 P2 Rh1 109.71(14)
C25 P2 Rh1 122.84(15)
C31 P2 Rh1 115.69(13)
C38 C37 C42 116.0(4)
C38 C37 B1 125.8(3)
C42 C37 B1 117.6(3)
C39 C38 C37 122.1(4)
C39 C38 H38A 118.9
C37 C38 H38A 118.9
C38 C39 C40 120.4(4)
C38 C39 H39A 119.8
C40 C39 H39A 119.8
C41 C40 C39 119.3(4)
C41 C40 H40A 120.4
C39 C40 H40A 120.4
C40 C41 C42 119.5(4)
C40 C41 H41A 120.2
C42 C41 H41A 120.2
C41 C42 C37 122.6(4)
C41 C42 P3 124.5(3)
C37 C42 P3 112.9(3)
C44 C43 C48 118.9(3)
C44 C43 P3 118.2(3)
C48 C43 P3 122.9(3)
C43 C44 C45 120.9(4)
C43 C44 H44A 119.6
C45 C44 H44A 119.6
C46 C45 C44 119.9(5)
C46 C45 H45A 120.0
C44 C45 H45A 120.0
C47 C46 C45 120.1(4)
C47 C46 H46A 119.9
C45 C46 H46A 119.9
C46 C47 C48 120.5(5)
C46 C47 H47A 119.8
C48 C47 H47A 119.8
C43 C48 C47 119.6(4)
C43 C48 H48A 120.2
C47 C48 H48A 120.2
C50 C49 C54 118.1(4)
C50 C49 P3 122.5(3)
C54 C49 P3 119.3(3)
C51 C50 C49 120.8(4)
C51 C50 H50A 119.6
C49 C50 H50A 119.6
C52 C51 C50 120.1(4)
C52 C51 H51A 120.0
C50 C51 H51A 120.0
C53 C52 C51 119.9(4)
C53 C52 H52A 120.0
C51 C52 H52A 120.0
C52 C53 C54 119.9(4)
C52 C53 H53A 120.1
C54 C53 H53A 120.1
C53 C54 C49 121.2(4)
C53 C54 H54A 119.4
C49 C54 H54A 119.4
C42 P3 C49 103.99(18)
C42 P3 C43 101.38(17)
C49 P3 C43 102.55(18)
C42 P3 Rh1 106.45(13)
C49 P3 Rh1 123.22(13)
C43 P3 Rh1 116.57(14)
C55 P4 C56 98.1(2)
C55 P4 C57 101.8(2)
C56 P4 C57 98.9(2)
C55 P4 Rh1 114.09(17)
C56 P4 Rh1 121.52(17)
C57 P4 Rh1 118.76(15)
P4 C55 H55A 109.5
P4 C55 H55B 109.5
H55A C55 H55B 109.5
P4 C55 H55C 109.5
H55A C55 H55C 109.5
H55B C55 H55C 109.5
P4 C56 H56A 109.5
P4 C56 H56B 109.5
H56A C56 H56B 109.5
P4 C56 H56C 109.5
H56A C56 H56C 109.5
H56B C56 H56C 109.5
P4 C57 H57A 109.5
P4 C57 H57B 109.5
H57A C57 H57B 109.5
P4 C57 H57C 109.5
H57A C57 H57C 109.5
H57B C57 H57C 109.5
C59 C58 C63 120.0
C59 C58 H58A 120.0
C63 C58 H58A 120.0
C58 C59 C60 120.0
C58 C59 H59A 120.0
C60 C59 H59A 120.0
C61 C60 C59 120.0
C61 C60 H60A 120.0
C59 C60 H60A 120.0
C60 C61 C62 120.0
C60 C61 H61A 120.0
C62 C61 H61A 120.0
C63 C62 C61 120.0
C63 C62 H62A 120.0
C61 C62 H62A 120.0
C62 C63 C58 120.0
C62 C63 H63A 120.0
C58 C63 H63A 120.0

loop_
_geom_bond_atom_site_label_1
_geom_bond_atom_site_label_2
_geom_bond_distance
Rh1 P3 2.3002(11)
Rh1 P2 2.3033(11)
Rh1 P1 2.3463(10)
Rh1 B1 2.354(4)
Rh1 P4 2.4077(11)
Rh1 H1RH 1.59(6)
B1 C19 1.616(6)
B1 C1 1.628(6)
B1 C37 1.636(6)
C1 C6 1.397(6)
C1 C2 1.417(6)
C2 C3 1.391(6)
C2 H2A 0.9500
C3 C4 1.380(7)
C3 H3A 0.9500
C4 C5 1.386(7)
C4 H4A 0.9500
C5 C6 1.395(6)
C5 H5A 0.9500
C6 P1 1.825(4)
C7 C12 1.375(6)
C7 C8 1.396(6)
C7 P1 1.843(5)
C8 C9 1.385(7)
C8 H8A 0.9500
C9 C10 1.382(8)
C9 H9A 0.9500
C10 C11 1.363(8)
C10 H10A 0.9500
C11 C12 1.394(7)
C11 H11A 0.9500
C12 H12A 0.9500
C13 C14 1.391(6)
C13 C18 1.402(7)
C13 P1 1.826(4)
C14 C15 1.392(7)
C14 H14A 0.9500
C15 C16 1.365(9)
C15 H15A 0.9500
C16 C17 1.367(9)
C16 H16A 0.9500
C17 C18 1.379(7)
C17 H17A 0.9500
C18 H18A 0.9500
C19 C24 1.396(6)
C19 C20 1.415(5)
C20 C21 1.380(6)
C20 H20A 0.9500
C21 C22 1.392(7)
C21 H21A 0.9500
C22 C23 1.389(6)
C22 H22A 0.9500
C23 C24 1.403(6)
C23 H23A 0.9500
C24 P2 1.815(4)
C25 C30 1.393(6)
C25 C26 1.396(6)
C25 P2 1.849(4)
C26 C27 1.375(7)
C26 H26A 0.9500
C27 C28 1.372(9)
C27 H27A 0.9500
C28 C29 1.390(8)
C28 H28A 0.9500
C29 C30 1.385(7)
C29 H29A 0.9500
C30 H30A 0.9500
C31 C36 1.384(6)
C31 C32 1.401(6)
C31 P2 1.855(4)
C32 C33 1.377(6)
C32 H32A 0.9500
C33 C34 1.385(7)
C33 H33A 0.9500
C34 C35 1.358(7)
C34 H34A 0.9500
C35 C36 1.396(6)
C35 H35A 0.9500
C36 H36A 0.9500
C37 C38 1.397(6)
C37 C42 1.400(5)
C38 C39 1.381(6)
C38 H38A 0.9500
C39 C40 1.390(6)
C39 H39A 0.9500
C40 C41 1.383(6)
C40 H40A 0.9500
C41 C42 1.390(6)
C41 H41A 0.9500
C42 P3 1.821(4)
C43 C44 1.388(6)
C43 C48 1.395(6)
C43 P3 1.846(4)
C44 C45 1.393(5)
C44 H44A 0.9500
C45 C46 1.375(7)
C45 H45A 0.9500
C46 C47 1.374(7)
C46 H46A 0.9500
C47 C48 1.407(5)
C47 H47A 0.9500
C48 H48A 0.9500
C49 C50 1.390(6)
C49 C54 1.396(6)
C49 P3 1.823(4)
C50 C51 1.386(6)
C50 H50A 0.9500
C51 C52 1.384(7)
C51 H51A 0.9500
C52 C53 1.379(7)
C52 H52A 0.9500
C53 C54 1.382(6)
C53 H53A 0.9500
C54 H54A 0.9500
P4 C55 1.827(5)
P4 C56 1.833(5)
P4 C57 1.837(5)
C55 H55A 0.9800
C55 H55B 0.9800
C55 H55C 0.9800
C56 H56A 0.9800
C56 H56B 0.9800
C56 H56C 0.9800
C57 H57A 0.9800
C57 H57B 0.9800
C57 H57C 0.9800
C58 C59 1.3900
C58 C63 1.3900
C58 H58A 0.9500
C59 C60 1.3900
C59 H59A 0.9500
C60 C61 1.3900
C60 H60A 0.9500
C61 C62 1.3900
C61 H61A 0.9500
C62 C63 1.3900
C62 H62A 0.9500
C63 H63A 0.9500

loop_
_geom_torsion_atom_site_label_1
_geom_torsion_atom_site_label_2
_geom_torsion_atom_site_label_3
_geom_torsion_atom_site_label_4
_geom_torsion
P3 Rh1 B1 C19 159.6(3)
P2 Rh1 B1 C19 10.5(2)
P1 Rh1 B1 C19 -94.7(3)
P4 Rh1 B1 C19 101.9(17)
P3 Rh1 B1 C1 -75.9(2)
P2 Rh1 B1 C1 135.0(3)
P1 Rh1 B1 C1 29.8(2)
P4 Rh1 B1 C1 -133.7(16)
P3 Rh1 B1 C37 39.2(2)
P2 Rh1 B1 C37 -110.0(3)
P1 Rh1 B1 C37 144.9(3)
P4 Rh1 B1 C37 -18.6(19)
C19 B1 C1 C6 99.9(4)
C37 B1 C1 C6 -138.0(4)
Rh1 B1 C1 C6 -23.6(4)
C19 B1 C1 C2 -81.2(5)
C37 B1 C1 C2 40.9(5)
Rh1 B1 C1 C2 155.4(3)
C6 C1 C2 C3 0.7(6)
B1 C1 C2 C3 -178.3(4)
C1 C2 C3 C4 0.4(7)
C2 C3 C4 C5 -0.9(7)
C3 C4 C5 C6 0.3(7)
C4 C5 C6 C1 0.8(7)
C4 C5 C6 P1 -178.6(4)
C2 C1 C6 C5 -1.3(6)
B1 C1 C6 C5 177.7(4)
C2 C1 C6 P1 178.2(3)
B1 C1 C6 P1 -2.8(5)
C12 C7 C8 C9 2.6(7)
P1 C7 C8 C9 -175.9(4)
C7 C8 C9 C10 -2.5(8)
C8 C9 C10 C11 1.0(9)
C9 C10 C11 C12 0.3(9)
C8 C7 C12 C11 -1.2(7)
P1 C7 C12 C11 177.3(4)
C10 C11 C12 C7 -0.2(8)
C18 C13 C14 C15 2.3(8)
P1 C13 C14 C15 -177.4(5)
C13 C14 C15 C16 -1.0(10)
C14 C15 C16 C17 -0.7(11)
C15 C16 C17 C18 0.8(10)
C16 C17 C18 C13 0.6(8)
C14 C13 C18 C17 -2.1(7)
P1 C13 C18 C17 177.5(4)
C5 C6 P1 C13 81.9(4)
C1 C6 P1 C13 -97.6(3)
C5 C6 P1 C7 -19.5(4)
C1 C6 P1 C7 161.1(3)
C5 C6 P1 Rh1 -152.9(4)
C1 C6 P1 Rh1 27.6(3)
C14 C13 P1 C6 21.9(5)
C18 C13 P1 C6 -157.7(4)
C14 C13 P1 C7 128.5(4)
C18 C13 P1 C7 -51.1(4)
C14 C13 P1 Rh1 -94.3(4)
C18 C13 P1 Rh1 86.0(4)
C12 C7 P1 C6 -112.2(4)
C8 C7 P1 C6 66.2(4)
C12 C7 P1 C13 142.8(4)
C8 C7 P1 C13 -38.8(4)
C12 C7 P1 Rh1 9.4(5)
C8 C7 P1 Rh1 -172.2(3)
P3 Rh1 P1 C6 43.60(15)
P2 Rh1 P1 C6 -107.80(14)
B1 Rh1 P1 C6 -29.91(18)
P4 Rh1 P1 C6 148.95(14)
P3 Rh1 P1 C13 157.98(17)
P2 Rh1 P1 C13 6.58(18)
B1 Rh1 P1 C13 84.5(2)
P4 Rh1 P1 C13 -96.67(18)
P3 Rh1 P1 C7 -77.32(18)
P2 Rh1 P1 C7 131.29(18)
B1 Rh1 P1 C7 -150.8(2)
P4 Rh1 P1 C7 28.03(18)
C1 B1 C19 C24 -140.6(4)
C37 B1 C19 C24 99.2(4)
Rh1 B1 C19 C24 -18.7(5)
C1 B1 C19 C20 46.7(5)
C37 B1 C19 C20 -73.5(5)
Rh1 B1 C19 C20 168.6(3)
C24 C19 C20 C21 -4.1(6)
B1 C19 C20 C21 168.9(4)
C19 C20 C21 C22 -1.3(7)
C20 C21 C22 C23 4.1(7)
C21 C22 C23 C24 -1.4(7)
C20 C19 C24 C23 6.9(6)
B1 C19 C24 C23 -166.3(4)
C20 C19 C24 P2 -170.6(3)
B1 C19 C24 P2 16.2(5)
C22 C23 C24 C19 -4.3(7)
C22 C23 C24 P2 173.0(3)
C30 C25 C26 C27 -1.9(7)
P2 C25 C26 C27 179.6(4)
C25 C26 C27 C28 1.6(9)
C26 C27 C28 C29 -0.7(9)
C27 C28 C29 C30 0.2(9)
C28 C29 C30 C25 -0.6(8)
C26 C25 C30 C29 1.4(7)
P2 C25 C30 C29 179.9(4)
C36 C31 C32 C33 -0.5(6)
P2 C31 C32 C33 -179.5(4)
C31 C32 C33 C34 -0.7(7)
C32 C33 C34 C35 0.9(8)
C33 C34 C35 C36 0.1(8)
C32 C31 C36 C35 1.5(7)
P2 C31 C36 C35 -179.6(4)
C34 C35 C36 C31 -1.3(8)
C19 C24 P2 C25 126.5(3)
C23 C24 P2 C25 -51.0(4)
C19 C24 P2 C31 -128.7(3)
C23 C24 P2 C31 53.8(4)
C19 C24 P2 Rh1 -5.6(3)
C23 C24 P2 Rh1 176.8(3)
C30 C25 P2 C24 168.6(4)
C26 C25 P2 C24 -12.9(4)
C30 C25 P2 C31 63.6(4)
C26 C25 P2 C31 -118.0(4)
C30 C25 P2 Rh1 -67.6(4)
C26 C25 P2 Rh1 110.9(4)
C36 C31 P2 C24 -109.1(4)
C32 C31 P2 C24 69.9(4)
C36 C31 P2 C25 -3.4(4)
C32 C31 P2 C25 175.6(3)
C36 C31 P2 Rh1 132.0(3)
C32 C31 P2 Rh1 -49.0(4)
P3 Rh1 P2 C24 -57.75(15)
P1 Rh1 P2 C24 72.55(14)
B1 Rh1 P2 C24 -3.21(17)
P4 Rh1 P2 C24 -179.27(14)
P3 Rh1 P2 C25 -178.28(16)
P1 Rh1 P2 C25 -47.98(17)
B1 Rh1 P2 C25 -123.7(2)
P4 Rh1 P2 C25 60.20(17)
P3 Rh1 P2 C31 56.69(17)
P1 Rh1 P2 C31 -173.02(15)
B1 Rh1 P2 C31 111.23(19)
P4 Rh1 P2 C31 -64.83(16)
C19 B1 C37 C38 28.9(5)
C1 B1 C37 C38 -94.5(5)
Rh1 B1 C37 C38 149.7(3)
C19 B1 C37 C42 -160.1(3)
C1 B1 C37 C42 76.5(4)
Rh1 B1 C37 C42 -39.3(4)
C42 C37 C38 C39 -1.7(6)
B1 C37 C38 C39 169.4(4)
C37 C38 C39 C40 -0.5(6)
C38 C39 C40 C41 1.4(6)
C39 C40 C41 C42 -0.1(6)
C40 C41 C42 C37 -2.3(6)
C40 C41 C42 P3 177.7(3)
C38 C37 C42 C41 3.1(6)
B1 C37 C42 C41 -168.8(4)
C38 C37 C42 P3 -176.9(3)
B1 C37 C42 P3 11.2(4)
C48 C43 C44 C45 1.3(7)
P3 C43 C44 C45 -179.4(4)
C43 C44 C45 C46 1.1(7)
C44 C45 C46 C47 -2.0(8)
C45 C46 C47 C48 0.4(8)
C44 C43 C48 C47 -2.8(7)
P3 C43 C48 C47 177.9(3)
C46 C47 C48 C43 2.0(7)
C54 C49 C50 C51 -1.0(6)
P3 C49 C50 C51 177.2(3)
C49 C50 C51 C52 0.1(6)
C50 C51 C52 C53 0.2(7)
C51 C52 C53 C54 0.4(7)
C52 C53 C54 C49 -1.4(7)
C50 C49 C54 C53 1.6(6)
P3 C49 C54 C53 -176.6(3)
C41 C42 P3 C49 71.2(4)
C37 C42 P3 C49 -108.8(3)
C41 C42 P3 C43 -35.0(4)
C37 C42 P3 C43 145.0(3)
C41 C42 P3 Rh1 -157.4(3)
C37 C42 P3 Rh1 22.7(3)
C50 C49 P3 C42 5.0(4)
C54 C49 P3 C42 -176.8(3)
C50 C49 P3 C43 110.3(3)
C54 C49 P3 C43 -71.5(3)
C50 C49 P3 Rh1 -115.8(3)
C54 C49 P3 Rh1 62.4(3)
C44 C43 P3 C42 -64.4(4)
C48 C43 P3 C42 114.9(4)
C44 C43 P3 C49 -171.7(4)
C48 C43 P3 C49 7.6(4)
C44 C43 P3 Rh1 50.7(4)
C48 C43 P3 Rh1 -130.0(3)
P2 Rh1 P3 C42 23.01(14)
P1 Rh1 P3 C42 -107.43(12)
B1 Rh1 P3 C42 -32.74(16)
P4 Rh1 P3 C42 143.91(12)
P2 Rh1 P3 C49 142.66(15)
P1 Rh1 P3 C49 12.22(15)
B1 Rh1 P3 C49 86.91(19)
P4 Rh1 P3 C49 -96.44(15)
P2 Rh1 P3 C43 -89.18(16)
P1 Rh1 P3 C43 140.39(15)
B1 Rh1 P3 C43 -144.92(19)
P4 Rh1 P3 C43 31.73(16)
P3 Rh1 P4 C55 -100.9(2)
P2 Rh1 P4 C55 46.9(2)
P1 Rh1 P4 C55 152.9(2)
B1 Rh1 P4 C55 -43.9(18)
P3 Rh1 P4 C56 16.1(2)
P2 Rh1 P4 C56 163.9(2)
P1 Rh1 P4 C56 -90.0(2)
B1 Rh1 P4 C56 73.2(18)
P3 Rh1 P4 C57 139.1(2)
P2 Rh1 P4 C57 -73.1(2)
P1 Rh1 P4 C57 32.9(2)
B1 Rh1 P4 C57 -163.9(17)
C63 C58 C59 C60 0.0
C58 C59 C60 C61 0.0
C59 C60 C61 C62 0.0
C60 C61 C62 C63 0.0
C61 C62 C63 C58 0.0
C59 C58 C63 C62 0.0
